data_1525095
loop_
_publ_author_name
'Ploog, K.'
'Kossobutzki, K.H.'
'Amberger, E.'
'Schmidt, H.'
'Will, G.'

_publ_section_title
;
 B48 B2 C2 und B48 B2 N2, zwei Nichtmetaalboride mit der Struktur des sog.
 I Tetragonalen Bors
;
_journal_name_full 'Journal of the Less-Common Metals'
_journal_page_first 161
_journal_page_last 169
_journal_volume 29
_journal_year 1972
_chemical_formula_sum 'B18 N2'
_chemical_name_systematic 'B48 B2 N2'
_space_group_IT_number 134
_symmetry_space_group_name_Hall 'P 4n 2 -1n'
_symmetry_space_group_name_H-M 'P 42/n n m :1'
_cell_angle_alpha 90
_cell_angle_beta 90
_cell_angle_gamma 90
_cell_formula_units_Z 1
_cell_length_a 8.646
_cell_length_b 8.646
_cell_length_c 5.127
_cell_volume 383.260
_citation_journal_id_ASTM JCOMAH
_cod_data_source_file Ploog_JCOMAH_1972_86.cif
_cod_data_source_block B18N2
_cod_original_cell_volume 383.2602
_cod_original_sg_symbol_Hall '-P 4ac 2bc (x-1/4,y+1/4,z-1/4)'
_cod_database_code 1525095

loop_
_symmetry_equiv_pos_as_xyz
x,y,z
-y+1/2,x+1/2,z+1/2
-x,-y,z
y+1/2,-x+1/2,z+1/2
x,-y,-z
y+1/2,x+1/2,-z+1/2
-x,y,-z
-y+1/2,-x+1/2,-z+1/2
-x+1/2,-y+1/2,-z+1/2
y,-x,-z
x+1/2,y+1/2,-z+1/2
-y,x,-z
-x+1/2,y+1/2,z+1/2
-y,-x,z
x+1/2,-y+1/2,z+1/2
y,x,z

loop_
_atom_site_label
_atom_site_type_symbol
_atom_site_fract_x
_atom_site_fract_y
_atom_site_fract_z
_atom_site_occupancy
_atom_site_U_iso_or_equiv
B2 B 0 0.5 0.8557 1 0.0
B3 B 0 0 0 1 0.0
B1 B 0.4299 0 0 1 0.0
N1 N 0 0 0.5 1 0.0
